data_7129762
loop_
_publ_author_name
'Sadowski, Bart\/lomiej'
'Mierzwa, Dominik'
'Kang, Seongsoo'
'Grzybowski, Marek'
'Poronik, Yevgen M.'
'Sobolewski, Andrzej L.'
'Kim, Dongho'
'Gryko, Daniel T.'

_publ_section_title
;
 Tuning the aromatic backbone twist in dipyrrolonaphthyridinediones
;
_journal_name_full 'Chemical Communications'
_journal_paper_doi 10.1039/D1CC06863F
_journal_year 2022
_chemical_formula_moiety 'C22 H22 N2 O2'
_chemical_formula_sum 'C22 H22 N2 O2'
_chemical_formula_weight 346.41
_space_group_crystal_system monoclinic
_space_group_IT_number 14
_space_group_name_Hall '-P 2ybc'
_space_group_name_H-M_alt 'P 1 21/c 1'
_atom_sites_solution_hydrogens mixed
_atom_sites_solution_primary direct
_atom_sites_solution_secondary difmap
_audit_creation_method SHELXL-2014
_audit_update_record
;
2021-11-30 deposited with the CCDC.	2022-02-11 downloaded from the CCDC.
;
_cell_angle_alpha 90
_cell_angle_beta 102.573(2)
_cell_angle_gamma 90
_cell_formula_units_Z 4
_cell_length_a 9.4752(2)
_cell_length_b 13.0433(4)
_cell_length_c 14.6294(4)
_cell_measurement_reflns_used 2465
_cell_measurement_temperature 296(2)
_cell_measurement_theta_max 68.51
_cell_measurement_theta_min 4.59
_cell_volume 1764.66(8)
_computing_cell_refinement 'Bruker SAINT'
_computing_data_collection 'Bruker APEX2'
_computing_data_reduction 'Bruker SAINT'
_computing_molecular_graphics 'Bruker SHELXTL'
_computing_publication_material 'Bruker SHELXTL'
_computing_structure_refinement 'SHELXL-2014 (Sheldrick, 2014)'
_computing_structure_solution 'SHELXL-2014 (Sheldrick, 2014)'
_diffrn_ambient_temperature 296(2)
_diffrn_measured_fraction_theta_full 0.987
_diffrn_measured_fraction_theta_max 0.982
_diffrn_measurement_device_type 'Bruker APEX-II CCD'
_diffrn_measurement_method '\f and \w scans'
_diffrn_radiation_monochromator graphite
_diffrn_radiation_type CuK\a
_diffrn_radiation_wavelength 1.54178
_diffrn_reflns_av_R_equivalents 0.0526
_diffrn_reflns_av_unetI/netI 0.0217
_diffrn_reflns_Laue_measured_fraction_full 0.987
_diffrn_reflns_Laue_measured_fraction_max 0.982
_diffrn_reflns_limit_h_max 11
_diffrn_reflns_limit_h_min -10
_diffrn_reflns_limit_k_max 15
_diffrn_reflns_limit_k_min -15
_diffrn_reflns_limit_l_max 17
_diffrn_reflns_limit_l_min -17
_diffrn_reflns_number 51710
_diffrn_reflns_point_group_measured_fraction_full 0.987
_diffrn_reflns_point_group_measured_fraction_max 0.982
_diffrn_reflns_theta_full 67.679
_diffrn_reflns_theta_max 68.511
_diffrn_reflns_theta_min 4.591
_diffrn_source 'fine-focus sealed tube'
_exptl_absorpt_coefficient_mu 0.668
_exptl_absorpt_correction_T_max 0.8870
_exptl_absorpt_correction_T_min 0.7890
_exptl_absorpt_correction_type numerical
_exptl_absorpt_process_details sadabs
_exptl_crystal_colour red
_exptl_crystal_density_diffrn 1.304
_exptl_crystal_density_method 'not measured'
_exptl_crystal_description cubes
_exptl_crystal_F_000 736
_exptl_crystal_size_max 0.373
_exptl_crystal_size_mid 0.276
_exptl_crystal_size_min 0.184
_refine_diff_density_max 0.408
_refine_diff_density_min -0.367
_refine_diff_density_rms 0.043
_refine_ls_extinction_method none
_refine_ls_goodness_of_fit_ref 1.100
_refine_ls_hydrogen_treatment mixed
_refine_ls_matrix_type full
_refine_ls_number_parameters 280
_refine_ls_number_reflns 3195
_refine_ls_number_restraints 6
_refine_ls_restrained_S_all 1.146
_refine_ls_R_factor_all 0.0794
_refine_ls_R_factor_gt 0.0613
_refine_ls_shift/su_max 0.004
_refine_ls_shift/su_mean 0.000
_refine_ls_structure_factor_coef Fsqd
_refine_ls_weighting_details 'w=1/[\s^2^(Fo^2^)+(0.0915P)^2^+0.6763P] where P=(Fo^2^+2Fc^2^)/3'
_refine_ls_weighting_scheme calc
_refine_ls_wR_factor_gt 0.1695
_refine_ls_wR_factor_ref 0.1801
_reflns_Friedel_coverage 0.000
_reflns_number_gt 2465
_reflns_number_total 3195
_reflns_threshold_expression 'I > 2\s(I)'
_cod_data_source_file d1cc06863f3.cif
_cod_data_source_block DM41_0ma
_cod_original_sg_symbol_H-M 'P 21/c'
_cod_database_code 7129762
_shelx_space_group_comment
;
The symmetry employed for this shelxl refinement is uniquely defined
by the following loop, which should always be used as a source of
symmetry information in preference to the above space-group names.
They are only intended as comments.
;
_shelx_estimated_absorpt_t_min 0.789
_shelx_estimated_absorpt_t_max 0.887
_shelxl_version_number 2014-3

loop_
_space_group_symop_operation_xyz
'x, y, z'
'-x, y+1/2, -z+1/2'
'-x, -y, -z'
'x, -y-1/2, z-1/2'

loop_
_atom_site_label
_atom_site_type_symbol
_atom_site_fract_x
_atom_site_fract_y
_atom_site_fract_z
_atom_site_U_iso_or_equiv
_atom_site_adp_type
_atom_site_occupancy
_atom_site_site_symmetry_order
_atom_site_calc_flag
_atom_site_refinement_flags_posn
_atom_site_refinement_flags_adp
_atom_site_refinement_flags_occupancy
_atom_site_disorder_assembly
_atom_site_disorder_group
O1 O 1.09503(17) 0.75076(14) 0.13373(13) 0.0660(5) Uani 1 1 d . . . . .
O2 O 0.54193(18) 0.66592(15) 0.24989(13) 0.0715(6) Uani 1 1 d . . . . .
N1 N 0.55976(19) 0.75350(14) 0.12004(12) 0.0473(5) Uani 1 1 d . . . . .
N2 N 1.06335(18) 0.62371(14) 0.23155(12) 0.0474(5) Uani 1 1 d . . . . .
C1 C 0.4193(3) 0.7900(2) 0.09673(18) 0.0584(6) Uani 1 1 d . . . . .
C2 C 0.4037(3) 0.8411(2) 0.01498(19) 0.0648(7) Uani 1 1 d . . . . .
C3 C 0.5354(3) 0.8365(2) -0.01490(18) 0.0582(6) Uani 1 1 d . . . . .
C4 C 0.6323(2) 0.78200(17) 0.05125(14) 0.0452(5) Uani 1 1 d . . . . .
C5 C 0.7819(2) 0.75822(17) 0.06177(15) 0.0455(5) Uani 1 1 d . . . . .
C6 C 0.8520(2) 0.71034(16) 0.14304(14) 0.0414(5) Uani 1 1 d . . . . .
C7 C 1.0105(2) 0.69888(17) 0.16544(15) 0.0465(5) Uani 1 1 d . . . . .
C8 C 1.2060(3) 0.5937(2) 0.26097(18) 0.0584(6) Uani 1 1 d . . . . .
C9 C 1.2093(3) 0.5104(2) 0.31588(18) 0.0648(7) Uani 1 1 d . . . . .
H9 H 1.2919 0.4747 0.3449 0.078 Uiso 1 1 calc R U . . .
C10 C 1.0668(3) 0.4863(2) 0.32208(19) 0.0621(7) Uani 1 1 d . . . . .
C11 C 0.9763(2) 0.55733(17) 0.26959(15) 0.0487(5) Uani 1 1 d . . . . .
C12 C 0.8246(2) 0.57441(18) 0.25331(14) 0.0484(6) Uani 1 1 d . . . . .
C13 C 0.7680(2) 0.65874(17) 0.20174(14) 0.0444(5) Uani 1 1 d . . . . .
C14 C 0.6162(2) 0.68880(18) 0.19511(15) 0.0493(6) Uani 1 1 d . . . . .
C15 C 0.7341(3) 0.4893(2) 0.2803(2) 0.0679(8) Uani 1 1 d D . . . .
C16A C 0.6277(5) 0.4484(4) 0.2028(3) 0.0524(11) Uani 0.5 1 d D . P . .
H16A H 0.5765 0.5048 0.1669 0.063 Uiso 0.5 1 calc R U P . .
H16B H 0.5578 0.4084 0.2271 0.063 Uiso 0.5 1 calc R U P . .
C17A C 0.6944(7) 0.3811(4) 0.1382(5) 0.0655(14) Uani 0.5 1 d D . P . .
H17A H 0.6173 0.3414 0.0997 0.079 Uiso 0.5 1 calc R U P . .
H17B H 0.7593 0.3330 0.1770 0.079 Uiso 0.5 1 calc R U P . .
C18 C 0.7851(4) 0.4380(4) 0.0679(4) 0.1217(19) Uani 1 1 d D . . . .
C19 C 0.7157(4) 0.5190(3) -0.0032(4) 0.1222(17) Uani 1 1 d . . . . .
H19A H 0.6434 0.4872 -0.0521 0.147 Uiso 1 1 calc R U . . .
H19B H 0.6680 0.5703 0.0275 0.147 Uiso 1 1 calc R U . . .
C20 C 0.8294(4) 0.5696(3) -0.0457(3) 0.1072(13) Uani 1 1 d . . . . .
H20A H 0.9168 0.5761 0.0028 0.129 Uiso 1 1 calc R U . . .
H20B H 0.8511 0.5240 -0.0932 0.129 Uiso 1 1 calc R U . . .
C21 C 0.7945(4) 0.6726(3) -0.0891(2) 0.1139(15) Uani 1 1 d . . . . .
H21A H 0.6908 0.6761 -0.1129 0.137 Uiso 1 1 calc R U . . .
H21B H 0.8396 0.6777 -0.1425 0.137 Uiso 1 1 calc R U . . .
C22 C 0.8421(3) 0.7698(2) -0.02417(18) 0.0683(8) Uani 1 1 d . . . . .
H22A H 0.9467 0.7742 -0.0070 0.082 Uiso 1 1 calc R U . . .
H22B H 0.8053 0.8320 -0.0573 0.082 Uiso 1 1 calc R U . . .
H1 H 0.348(3) 0.773(2) 0.1350(19) 0.071(8) Uiso 1 1 d . . . . .
H2 H 0.313(3) 0.875(2) -0.019(2) 0.075(8) Uiso 1 1 d . . . . .
H3 H 0.553(3) 0.867(2) -0.073(2) 0.072(8) Uiso 1 1 d . . . . .
H8 H 1.282(3) 0.630(2) 0.2425(18) 0.072(8) Uiso 1 1 d . . . . .
H10 H 1.027(3) 0.428(3) 0.355(2) 0.094(10) Uiso 1 1 d . . . . .
C16B C 0.7119(10) 0.3996(7) 0.1937(6) 0.102(2) Uiso 0.5 1 d D . P . .
H16C H 0.8037 0.3645 0.1997 0.122 Uiso 0.5 1 calc R U P . .
H16D H 0.6434 0.3495 0.2070 0.122 Uiso 0.5 1 calc R U P . .
H15A H 0.798(3) 0.444(2) 0.3244(19) 0.070(8) Uiso 1 1 d . . . . .
H15B H 0.659(4) 0.517(3) 0.324(3) 0.136(14) Uiso 1 1 d . . . . .
C17B C 0.6635(8) 0.4289(7) 0.0950(6) 0.099(2) Uiso 0.5 1 d D . P . .
H17C H 0.6028 0.3763 0.0596 0.119 Uiso 0.5 1 calc R U P . .
H17D H 0.6109 0.4932 0.0886 0.119 Uiso 0.5 1 calc R U P . .
H18B H 0.811(4) 0.387(3) 0.033(3) 0.121(13) Uiso 1 1 d . . . . .
H18A H 0.882(4) 0.474(3) 0.110(3) 0.116(12) Uiso 1 1 d . . . . .

loop_
_atom_site_aniso_label
_atom_site_aniso_U_11
_atom_site_aniso_U_22
_atom_site_aniso_U_33
_atom_site_aniso_U_23
_atom_site_aniso_U_13
_atom_site_aniso_U_12
O1 0.0453(9) 0.0683(11) 0.0855(12) 0.0149(9) 0.0168(8) -0.0053(8)
O2 0.0563(10) 0.0959(14) 0.0702(11) 0.0215(10) 0.0312(9) 0.0113(9)
N1 0.0454(10) 0.0497(11) 0.0481(10) 0.0008(8) 0.0131(8) 0.0063(8)
N2 0.0418(9) 0.0454(10) 0.0520(10) -0.0013(8) 0.0033(8) 0.0000(8)
C1 0.0453(13) 0.0644(15) 0.0667(16) -0.0010(13) 0.0147(11) 0.0120(11)
C2 0.0529(14) 0.0701(17) 0.0680(16) 0.0041(14) 0.0060(12) 0.0178(13)
C3 0.0589(15) 0.0613(16) 0.0536(14) 0.0061(12) 0.0105(11) 0.0106(12)
C4 0.0475(12) 0.0431(12) 0.0456(11) -0.0027(10) 0.0113(9) 0.0031(9)
C5 0.0455(12) 0.0437(12) 0.0483(12) -0.0006(10) 0.0122(9) -0.0007(9)
C6 0.0416(11) 0.0389(11) 0.0440(11) -0.0020(9) 0.0097(9) -0.0009(9)
C7 0.0430(11) 0.0456(12) 0.0511(12) -0.0027(10) 0.0105(9) -0.0030(10)
C8 0.0413(13) 0.0598(16) 0.0694(15) -0.0059(13) 0.0017(11) 0.0009(11)
C9 0.0555(15) 0.0580(16) 0.0720(17) 0.0020(13) -0.0055(12) 0.0094(12)
C10 0.0611(16) 0.0527(15) 0.0660(16) 0.0072(13) -0.0003(12) 0.0029(12)
C11 0.0477(12) 0.0457(12) 0.0500(12) -0.0017(10) 0.0045(9) -0.0016(10)
C12 0.0498(12) 0.0503(13) 0.0449(11) 0.0021(10) 0.0098(9) -0.0009(10)
C13 0.0424(11) 0.0475(12) 0.0437(11) -0.0017(10) 0.0102(9) -0.0008(9)
C14 0.0467(12) 0.0535(13) 0.0494(12) 0.0015(10) 0.0143(10) 0.0011(10)
C15 0.0618(16) 0.0640(17) 0.0760(18) 0.0238(15) 0.0109(14) -0.0063(13)
C16A 0.044(2) 0.041(2) 0.067(3) 0.008(2) -0.001(2) -0.011(2)
C17A 0.088(4) 0.047(3) 0.058(3) -0.001(3) 0.009(3) -0.003(3)
C18 0.064(2) 0.112(3) 0.180(4) -0.087(3) 0.006(2) 0.015(2)
C19 0.0587(19) 0.120(3) 0.179(4) -0.086(3) 0.006(2) -0.002(2)
C20 0.097(3) 0.128(3) 0.089(2) -0.041(2) 0.0019(19) 0.047(2)
C21 0.127(3) 0.161(4) 0.0554(17) -0.005(2) 0.0242(18) 0.065(3)
C22 0.0601(15) 0.091(2) 0.0582(14) 0.0231(14) 0.0235(12) 0.0157(14)

loop_
_atom_type_symbol
_atom_type_description
_atom_type_scat_dispersion_real
_atom_type_scat_dispersion_imag
_atom_type_scat_source
C C 0.0181 0.0091 'International Tables Vol C Tables 4.2.6.8 and 6.1.1.4'
H H 0.0000 0.0000 'International Tables Vol C Tables 4.2.6.8 and 6.1.1.4'
N N 0.0311 0.0180 'International Tables Vol C Tables 4.2.6.8 and 6.1.1.4'
O O 0.0492 0.0322 'International Tables Vol C Tables 4.2.6.8 and 6.1.1.4'

loop_
_geom_angle_atom_site_label_1
_geom_angle_atom_site_label_2
_geom_angle_atom_site_label_3
_geom_angle
_geom_angle_site_symmetry_1
_geom_angle_site_symmetry_3
_geom_angle_publ_flag
C1 N1 C4 109.30(19) . . ?
C1 N1 C14 125.81(19) . . ?
C4 N1 C14 124.55(18) . . ?
C8 N2 C7 126.5(2) . . ?
C8 N2 C11 108.9(2) . . ?
C7 N2 C11 124.12(18) . . ?
C2 C1 N1 107.6(2) . . ?
C2 C1 H1 130.8(16) . . ?
N1 C1 H1 121.4(16) . . ?
C1 C2 C3 108.7(2) . . ?
C1 C2 H2 125.1(16) . . ?
C3 C2 H2 126.2(16) . . ?
C4 C3 C2 107.7(2) . . ?
C4 C3 H3 127.0(16) . . ?
C2 C3 H3 125.4(16) . . ?
C3 C4 N1 106.75(19) . . ?
C3 C4 C5 133.0(2) . . ?
N1 C4 C5 120.09(19) . . ?
C6 C5 C4 118.18(19) . . ?
C6 C5 C22 124.8(2) . . ?
C4 C5 C22 116.0(2) . . ?
C5 C6 C13 119.68(18) . . ?
C5 C6 C7 120.93(19) . . ?
C13 C6 C7 118.91(18) . . ?
O1 C7 N2 119.4(2) . . ?
O1 C7 C6 125.7(2) . . ?
N2 C7 C6 114.90(18) . . ?
C9 C8 N2 108.0(2) . . ?
C9 C8 H8 130.9(17) . . ?
N2 C8 H8 121.1(17) . . ?
C8 C9 C10 108.7(2) . . ?
C8 C9 H9 125.7 . . ?
C10 C9 H9 125.7 . . ?
C11 C10 C9 107.7(2) . . ?
C11 C10 H10 121.0(18) . . ?
C9 C10 H10 131.3(18) . . ?
C10 C11 N2 106.8(2) . . ?
C10 C11 C12 133.1(2) . . ?
N2 C11 C12 120.04(19) . . ?
C13 C12 C11 118.5(2) . . ?
C13 C12 C15 123.8(2) . . ?
C11 C12 C15 116.9(2) . . ?
C12 C13 C6 119.66(19) . . ?
C12 C13 C14 120.5(2) . . ?
C6 C13 C14 119.29(19) . . ?
O2 C14 N1 119.3(2) . . ?
O2 C14 C13 126.1(2) . . ?
N1 C14 C13 114.46(18) . . ?
C16A C15 C12 114.0(3) . . ?
C16A C15 C16B 37.9(3) . . ?
C12 C15 C16B 107.2(4) . . ?
C16A C15 H15A 121.1(16) . . ?
C12 C15 H15A 108.3(15) . . ?
C16B C15 H15A 91.8(16) . . ?
C16A C15 H15B 98(2) . . ?
C12 C15 H15B 112(2) . . ?
C16B C15 H15B 131(2) . . ?
H15A C15 H15B 101(3) . . ?
C15 C16A C17A 112.7(4) . . ?
C15 C16A H16A 109.1 . . ?
C17A C16A H16A 109.1 . . ?
C15 C16A H16B 109.1 . . ?
C17A C16A H16B 109.1 . . ?
H16A C16A H16B 107.8 . . ?
C16A C17A C18 118.0(4) . . ?
C16A C17A H17A 107.8 . . ?
C18 C17A H17A 107.8 . . ?
C16A C17A H17B 107.8 . . ?
C18 C17A H17B 107.8 . . ?
H17A C17A H17B 107.1 . . ?
C17B C18 C19 89.6(5) . . ?
C17B C18 C17A 32.4(4) . . ?
C19 C18 C17A 122.0(4) . . ?
C17B C18 H18B 118(3) . . ?
C19 C18 H18B 105(3) . . ?
C17A C18 H18B 105(3) . . ?
C17B C18 H18A 123.8(19) . . ?
C19 C18 H18A 106(2) . . ?
C17A C18 H18A 109.3(19) . . ?
H18B C18 H18A 110(3) . . ?
C20 C19 C18 110.1(3) . . ?
C20 C19 H19A 109.6 . . ?
C18 C19 H19A 109.6 . . ?
C20 C19 H19B 109.6 . . ?
C18 C19 H19B 109.6 . . ?
H19A C19 H19B 108.2 . . ?
C21 C20 C19 117.3(3) . . ?
C21 C20 H20A 108.0 . . ?
C19 C20 H20A 108.0 . . ?
C21 C20 H20B 108.0 . . ?
C19 C20 H20B 108.0 . . ?
H20A C20 H20B 107.2 . . ?
C20 C21 C22 117.1(3) . . ?
C20 C21 H21A 108.0 . . ?
C22 C21 H21A 108.0 . . ?
C20 C21 H21B 108.0 . . ?
C22 C21 H21B 108.0 . . ?
H21A C21 H21B 107.3 . . ?
C5 C22 C21 108.1(2) . . ?
C5 C22 H22A 110.1 . . ?
C21 C22 H22A 110.1 . . ?
C5 C22 H22B 110.1 . . ?
C21 C22 H22B 110.1 . . ?
H22A C22 H22B 108.4 . . ?
C17B C16B C15 121.0(7) . . ?
C17B C16B H16C 107.1 . . ?
C15 C16B H16C 107.1 . . ?
C17B C16B H16D 107.1 . . ?
C15 C16B H16D 107.1 . . ?
H16C C16B H16D 106.8 . . ?
C18 C17B C16B 102.5(7) . . ?
C18 C17B H17C 111.3 . . ?
C16B C17B H17C 111.3 . . ?
C18 C17B H17D 111.3 . . ?
C16B C17B H17D 111.3 . . ?
H17C C17B H17D 109.2 . . ?

loop_
_geom_bond_atom_site_label_1
_geom_bond_atom_site_label_2
_geom_bond_distance
_geom_bond_site_symmetry_2
_geom_bond_publ_flag
O1 C7 1.215(3) . ?
O2 C14 1.213(3) . ?
N1 C1 1.384(3) . ?
N1 C4 1.387(3) . ?
N1 C14 1.396(3) . ?
N2 C8 1.383(3) . ?
N2 C7 1.392(3) . ?
N2 C11 1.393(3) . ?
C1 C2 1.349(4) . ?
C1 H1 0.99(3) . ?
C2 C3 1.410(4) . ?
C2 H2 1.00(3) . ?
C3 C4 1.378(3) . ?
C3 H3 0.99(3) . ?
C4 C5 1.426(3) . ?
C5 C6 1.379(3) . ?
C5 C22 1.497(3) . ?
C6 C13 1.457(3) . ?
C6 C7 1.473(3) . ?
C8 C9 1.348(4) . ?
C8 H8 0.95(3) . ?
C9 C10 1.408(4) . ?
C9 H9 0.9300 . ?
C10 C11 1.377(3) . ?
C10 H10 1.02(3) . ?
C11 C12 1.422(3) . ?
C12 C13 1.375(3) . ?
C12 C15 1.507(3) . ?
C13 C14 1.473(3) . ?
C15 C16A 1.445(5) . ?
C15 C16B 1.703(9) . ?
C15 H15A 0.98(3) . ?
C15 H15B 1.12(4) . ?
C16A C17A 1.524(7) . ?
C16A H16A 0.9700 . ?
C16A H16B 0.9700 . ?
C17A C18 1.653(7) . ?
C17A H17A 0.9700 . ?
C17A H17B 0.9700 . ?
C18 C17B 1.303(8) . ?
C18 C19 1.527(7) . ?
C18 H18B 0.90(4) . ?
C18 H18A 1.09(4) . ?
C19 C20 1.508(6) . ?
C19 H19A 0.9700 . ?
C19 H19B 0.9700 . ?
C20 C21 1.491(6) . ?
C20 H20A 0.9700 . ?
C20 H20B 0.9700 . ?
C21 C22 1.590(5) . ?
C21 H21A 0.9700 . ?
C21 H21B 0.9700 . ?
C22 H22A 0.9700 . ?
C22 H22B 0.9700 . ?
C16B C17B 1.468(10) . ?
C16B H16C 0.9700 . ?
C16B H16D 0.9700 . ?
C17B H17C 0.9700 . ?
C17B H17D 0.9700 . ?

loop_
_geom_hbond_atom_site_label_D
_geom_hbond_atom_site_label_H
_geom_hbond_atom_site_label_A
_geom_hbond_distance_DH
_geom_hbond_distance_HA
_geom_hbond_distance_DA
_geom_hbond_angle_DHA
_geom_hbond_site_symmetry_A
C10 H10 O1 1.02(3) 2.61(3) 3.555(3) 155(2) 2_745
C8 H8 O2 0.95(3) 2.49(3) 3.357(3) 152(2) 1_655
C3 H3 O2 0.99(3) 2.60(3) 3.455(3) 145(2) 4_575
C1 H1 O1 0.99(3) 2.41(3) 3.274(3) 145(2) 1_455
C10 H10 O1 1.02(3) 2.61(3) 3.555(3) 155(2) 2_745
C8 H8 O2 0.95(3) 2.49(3) 3.357(3) 152(2) 1_655
C3 H3 O2 0.99(3) 2.60(3) 3.455(3) 145(2) 4_575
C1 H1 O1 0.99(3) 2.41(3) 3.274(3) 145(2) 1_455
C8 H8 O2 0.95(3) 2.49(3) 3.357(3) 152(2) 1_655
C1 H1 O1 0.99(3) 2.41(3) 3.274(3) 145(2) 1_455
C8 H8 O2 0.95(3) 2.49(3) 3.357(3) 152(2) 1_655
C3 H3 O2 0.99(3) 2.60(3) 3.455(3) 145(2) 4_575
C1 H1 O1 0.99(3) 2.41(3) 3.274(3) 145(2) 1_455
C8 H8 O2 0.95(3) 2.49(3) 3.357(3) 152(2) 1_655
C3 H3 O2 0.99(3) 2.60(3) 3.455(3) 145(2) 4_575
C1 H1 O1 0.99(3) 2.41(3) 3.274(3) 145(2) 1_455
C8 H8 O2 0.95(3) 2.49(3) 3.357(3) 152(2) 1_655
C3 H3 O2 0.99(3) 2.60(3) 3.455(3) 145(2) 4_575
C1 H1 O1 0.99(3) 2.41(3) 3.274(3) 145(2) 1_455
C8 H8 O2 0.95(3) 2.49(3) 3.357(3) 152(2) 1_655
C3 H3 O2 0.99(3) 2.60(3) 3.455(3) 145(2) 4_575
C1 H1 O1 0.99(3) 2.41(3) 3.274(3) 145(2) 1_455
C8 H8 O2 0.95(3) 2.49(3) 3.357(3) 152(2) 1_655
C3 H3 O2 0.99(3) 2.60(3) 3.455(3) 145(2) 4_575
C1 H1 O1 0.99(3) 2.41(3) 3.274(3) 145(2) 1_455
C8 H8 O2 0.95(3) 2.49(3) 3.357(3) 152(2) 1_655
C1 H1 O1 0.99(3) 2.41(3) 3.274(3) 145(2) 1_455
C8 H8 O2 0.95(3) 2.49(3) 3.357(3) 152(2) 1_655
C3 H3 O2 0.99(3) 2.60(3) 3.455(3) 145(2) 4_575
C1 H1 O1 0.99(3) 2.41(3) 3.274(3) 145(2) 1_455
C8 H8 O2 0.95(3) 2.49(3) 3.357(3) 152(2) 1_655
C1 H1 O1 0.99(3) 2.41(3) 3.274(3) 145(2) 1_455
C8 H8 O2 0.95(3) 2.49(3) 3.357(3) 152(2) 1_655
C3 H3 O2 0.99(3) 2.60(3) 3.455(3) 145(2) 4_575
C1 H1 O1 0.99(3) 2.41(3) 3.274(3) 145(2) 1_455
C8 H8 O2 0.95(3) 2.49(3) 3.357(3) 152(2) 1_655
C3 H3 O2 0.99(3) 2.60(3) 3.455(3) 145(2) 4_575
C1 H1 O1 0.99(3) 2.41(3) 3.274(3) 145(2) 1_455
C8 H8 O2 0.95(3) 2.49(3) 3.357(3) 152(2) 1_655
C3 H3 O2 0.99(3) 2.60(3) 3.455(3) 145(2) 4_575
C1 H1 O1 0.99(3) 2.41(3) 3.274(3) 145(2) 1_455
C8 H8 O2 0.95(3) 2.49(3) 3.357(3) 152(2) 1_655
C3 H3 O2 0.99(3) 2.60(3) 3.455(3) 145(2) 4_575
C1 H1 O1 0.99(3) 2.41(3) 3.274(3) 145(2) 1_455
C8 H8 O2 0.95(3) 2.49(3) 3.357(3) 152(2) 1_655
C1 H1 O1 0.99(3) 2.41(3) 3.274(3) 145(2) 1_455
C8 H8 O2 0.95(3) 2.49(3) 3.357(3) 152(2) 1_655
C3 H3 O2 0.99(3) 2.60(3) 3.455(3) 145(2) 4_575
C1 H1 O1 0.99(3) 2.41(3) 3.274(3) 145(2) 1_455
C1 H1 O1 0.99(3) 2.41(3) 3.274(3) 145(2) 1_455
C8 H8 O2 0.95(3) 2.49(3) 3.357(3) 152(2) 1_655
C1 H1 O1 0.99(3) 2.41(3) 3.274(3) 145(2) 1_455
C3 H3 O2 0.99(3) 2.60(3) 3.455(3) 145(2) 4_575
C8 H8 O2 0.95(3) 2.49(3) 3.357(3) 152(2) 1_655
C1 H1 O1 0.99(3) 2.41(3) 3.274(3) 145(2) 1_455
C3 H3 O2 0.99(3) 2.60(3) 3.455(3) 145(2) 4_575
C8 H8 O2 0.95(3) 2.49(3) 3.357(3) 152(2) 1_655
C1 H1 O1 0.99(3) 2.41(3) 3.274(3) 145(2) 1_455
C8 H8 O2 0.95(3) 2.49(3) 3.357(3) 152(2) 1_655
C1 H1 O1 0.99(3) 2.41(3) 3.274(3) 145(2) 1_455
C3 H3 O2 0.99(3) 2.60(3) 3.455(3) 145(2) 4_575
C8 H8 O2 0.95(3) 2.49(3) 3.357(3) 152(2) 1_655
C1 H1 O1 0.99(3) 2.41(3) 3.274(3) 145(2) 1_455
C3 H3 O2 0.99(3) 2.60(3) 3.455(3) 145(2) 4_575
C8 H8 O2 0.95(3) 2.49(3) 3.357(3) 152(2) 1_655
C1 H1 O1 0.99(3) 2.41(3) 3.274(3) 145(2) 1_455
C3 H3 O2 0.99(3) 2.60(3) 3.455(3) 145(2) 4_575
C8 H8 O2 0.95(3) 2.49(3) 3.357(3) 152(2) 1_655
C1 H1 O1 0.99(3) 2.41(3) 3.274(3) 145(2) 1_455
C3 H3 O2 0.99(3) 2.60(3) 3.455(3) 145(2) 4_575
C8 H8 O2 0.95(3) 2.49(3) 3.357(3) 152(2) 1_655
C1 H1 O1 0.99(3) 2.41(3) 3.274(3) 145(2) 1_455
C3 H3 O2 0.99(3) 2.60(3) 3.455(3) 145(2) 4_575
C8 H8 O2 0.95(3) 2.49(3) 3.357(3) 152(2) 1_655
C1 H1 O1 0.99(3) 2.41(3) 3.274(3) 145(2) 1_455
C3 H3 O2 0.99(3) 2.60(3) 3.455(3) 145(2) 4_575
C8 H8 O2 0.95(3) 2.49(3) 3.357(3) 152(2) 1_655
C10 H10 O1 1.02(3) 2.61(3) 3.555(3) 155(2) 2_745
C1 H1 O1 0.99(3) 2.41(3) 3.274(3) 145(2) 1_455
C3 H3 O2 0.99(3) 2.60(3) 3.455(3) 145(2) 4_575
C8 H8 O2 0.95(3) 2.49(3) 3.357(3) 152(2) 1_655
C1 H1 O1 0.99(3) 2.41(3) 3.274(3) 145(2) 1_455
C8 H8 O2 0.95(3) 2.49(3) 3.357(3) 152(2) 1_655
C1 H1 O1 0.99(3) 2.41(3) 3.274(3) 145(2) 1_455
C3 H3 O2 0.99(3) 2.60(3) 3.455(3) 145(2) 4_575
C8 H8 O2 0.95(3) 2.49(3) 3.357(3) 152(2) 1_655
C1 H1 O1 0.99(3) 2.41(3) 3.274(3) 145(2) 1_455
C3 H3 O2 0.99(3) 2.60(3) 3.455(3) 145(2) 4_575
C8 H8 O2 0.95(3) 2.49(3) 3.357(3) 152(2) 1_655
C10 H10 O1 1.02(3) 2.61(3) 3.555(3) 155(2) 2_745
C1 H1 O1 0.99(3) 2.41(3) 3.274(3) 145(2) 1_455
C3 H3 O2 0.99(3) 2.60(3) 3.455(3) 145(2) 4_575
C8 H8 O2 0.95(3) 2.49(3) 3.357(3) 152(2) 1_655

loop_
_geom_torsion_atom_site_label_1
_geom_torsion_atom_site_label_2
_geom_torsion_atom_site_label_3
_geom_torsion_atom_site_label_4
_geom_torsion
_geom_torsion_site_symmetry_1
_geom_torsion_site_symmetry_2
_geom_torsion_site_symmetry_3
_geom_torsion_site_symmetry_4
_geom_torsion_publ_flag
C4 N1 C1 C2 -0.3(3) . . . . ?
C14 N1 C1 C2 -173.9(2) . . . . ?
N1 C1 C2 C3 0.5(3) . . . . ?
C1 C2 C3 C4 -0.5(3) . . . . ?
C2 C3 C4 N1 0.3(3) . . . . ?
C2 C3 C4 C5 -175.6(2) . . . . ?
C1 N1 C4 C3 0.0(3) . . . . ?
C14 N1 C4 C3 173.6(2) . . . . ?
C1 N1 C4 C5 176.5(2) . . . . ?
C14 N1 C4 C5 -9.8(3) . . . . ?
C3 C4 C5 C6 173.0(2) . . . . ?
N1 C4 C5 C6 -2.5(3) . . . . ?
C3 C4 C5 C22 -18.1(4) . . . . ?
N1 C4 C5 C22 166.4(2) . . . . ?
C4 C5 C6 C13 18.1(3) . . . . ?
C22 C5 C6 C13 -149.7(2) . . . . ?
C4 C5 C6 C7 -169.85(19) . . . . ?
C22 C5 C6 C7 22.3(3) . . . . ?
C8 N2 C7 O1 -6.2(4) . . . . ?
C11 N2 C7 O1 -177.3(2) . . . . ?
C8 N2 C7 C6 176.1(2) . . . . ?
C11 N2 C7 C6 5.0(3) . . . . ?
C5 C6 C7 O1 21.7(3) . . . . ?
C13 C6 C7 O1 -166.3(2) . . . . ?
C5 C6 C7 N2 -160.8(2) . . . . ?
C13 C6 C7 N2 11.2(3) . . . . ?
C7 N2 C8 C9 -172.0(2) . . . . ?
C11 N2 C8 C9 0.2(3) . . . . ?
N2 C8 C9 C10 0.0(3) . . . . ?
C8 C9 C10 C11 -0.1(3) . . . . ?
C9 C10 C11 N2 0.2(3) . . . . ?
C9 C10 C11 C12 -176.7(2) . . . . ?
C8 N2 C11 C10 -0.3(3) . . . . ?
C7 N2 C11 C10 172.2(2) . . . . ?
C8 N2 C11 C12 177.2(2) . . . . ?
C7 N2 C11 C12 -10.3(3) . . . . ?
C10 C11 C12 C13 175.0(2) . . . . ?
N2 C11 C12 C13 -1.7(3) . . . . ?
C10 C11 C12 C15 -14.9(4) . . . . ?
N2 C11 C12 C15 168.5(2) . . . . ?
C11 C12 C13 C6 17.9(3) . . . . ?
C15 C12 C13 C6 -151.5(2) . . . . ?
C11 C12 C13 C14 -170.5(2) . . . . ?
C15 C12 C13 C14 20.0(3) . . . . ?
C5 C6 C13 C12 149.1(2) . . . . ?
C7 C6 C13 C12 -23.1(3) . . . . ?
C5 C6 C13 C14 -22.6(3) . . . . ?
C7 C6 C13 C14 165.22(19) . . . . ?
C1 N1 C14 O2 -5.0(4) . . . . ?
C4 N1 C14 O2 -177.6(2) . . . . ?
C1 N1 C14 C13 177.9(2) . . . . ?
C4 N1 C14 C13 5.3(3) . . . . ?
C12 C13 C14 O2 22.0(4) . . . . ?
C6 C13 C14 O2 -166.4(2) . . . . ?
C12 C13 C14 N1 -161.1(2) . . . . ?
C6 C13 C14 N1 10.5(3) . . . . ?
C13 C12 C15 C16A 50.5(4) . . . . ?
C11 C12 C15 C16A -119.1(3) . . . . ?
C13 C12 C15 C16B 90.4(4) . . . . ?
C11 C12 C15 C16B -79.1(4) . . . . ?
C12 C15 C16A C17A 74.0(4) . . . . ?
C16B C15 C16A C17A -13.5(5) . . . . ?
C15 C16A C17A C18 -73.8(6) . . . . ?
C16A C17A C18 C17B -57.6(8) . . . . ?
C16A C17A C18 C19 -57.7(6) . . . . ?
C17B C18 C19 C20 170.5(4) . . . . ?
C17A C18 C19 C20 170.6(4) . . . . ?
C18 C19 C20 C21 -158.8(3) . . . . ?
C19 C20 C21 C22 92.1(4) . . . . ?
C6 C5 C22 C21 89.8(3) . . . . ?
C4 C5 C22 C21 -78.3(3) . . . . ?
C20 C21 C22 C5 -53.7(4) . . . . ?
C16A C15 C16B C17B 57.3(7) . . . . ?
C12 C15 C16B C17B -49.8(8) . . . . ?
C19 C18 C17B C16B -150.3(6) . . . . ?
C17A C18 C17B C16B 29.8(6) . . . . ?
C15 C16B C17B C18 95.4(8) . . . . ?
